data_4518567
loop_
_publ_author_name
'Li, Huaifeng'
'Lupp, Daniel'
'Das, Pradip K.'
'Yang, Li'
'Gon\,calves, Th\'eo P.'
'Huang, Mei-Hui'
'El Hajoui, Marwa'
'Liang, Lan-Chang'
'Huang, Kuo-Wei'

_publ_section_title
;
 Redox-Neutral Imination of Alcohol with Azide: A Sustainable Alternative
 to the Staudinger/Aza-Wittig Reaction
;
_journal_issue 7
_journal_name_full 'ACS Catalysis'
_journal_page_first 4071
_journal_page_last 4076
_journal_paper_doi 10.1021/acscatal.1c00379
_journal_volume 11
_journal_year 2021
_chemical_formula_sum 'C21 H30 Cl2 N3 Ni O P'
_chemical_formula_weight 501.06
_space_group_IT_number 14
_space_group_name_Hall '-P 2yn'
_space_group_name_H-M_alt 'P 1 21/n 1'
_symmetry_cell_setting monoclinic
_symmetry_space_group_name_H-M 'P 1 21/n 1'
_atom_sites_solution_hydrogens geom
_atom_sites_solution_primary direct
_atom_sites_solution_secondary difmap
_audit_creation_method SHELXL-97
_cell_angle_alpha 90.00
_cell_angle_beta 109.571(4)
_cell_angle_gamma 90.00
_cell_formula_units_Z 4
_cell_length_a 14.2865(15)
_cell_length_b 11.3630(13)
_cell_length_c 14.9046(16)
_cell_measurement_reflns_used 9100
_cell_measurement_temperature 120(2)
_cell_measurement_theta_max 25.13
_cell_measurement_theta_min 2.31
_cell_volume 2279.8(4)
_computing_structure_refinement 'SHELXL-97 (Sheldrick, 1997)'
_computing_structure_solution 'SHELXS-97 (Sheldrick, 1990)'
_diffrn_ambient_temperature 120(2)
_diffrn_measured_fraction_theta_full 0.984
_diffrn_measured_fraction_theta_max 0.984
_diffrn_measurement_device_type 'Bruker P4'
_diffrn_radiation_monochromator graphite
_diffrn_radiation_source 'fine-focus sealed tube'
_diffrn_radiation_type MoK\a
_diffrn_radiation_wavelength 0.71073
_diffrn_reflns_av_R_equivalents 0.0629
_diffrn_reflns_av_sigmaI/netI 0.0248
_diffrn_reflns_limit_h_max 17
_diffrn_reflns_limit_h_min -17
_diffrn_reflns_limit_k_max 13
_diffrn_reflns_limit_k_min -13
_diffrn_reflns_limit_l_max 17
_diffrn_reflns_limit_l_min -17
_diffrn_reflns_number 58918
_diffrn_reflns_theta_full 25.17
_diffrn_reflns_theta_max 25.17
_diffrn_reflns_theta_min 2.31
_exptl_absorpt_coefficient_mu 1.173
_exptl_absorpt_correction_T_max 0.9656
_exptl_absorpt_correction_T_min 0.7992
_exptl_absorpt_correction_type multi-scan
_exptl_crystal_density_diffrn 1.460
_exptl_crystal_density_method 'not measured'
_exptl_crystal_description block
_exptl_crystal_F_000 1048
_exptl_crystal_size_max 0.20
_exptl_crystal_size_mid 0.20
_exptl_crystal_size_min 0.03
_refine_diff_density_max 0.971
_refine_diff_density_min -1.353
_refine_diff_density_rms 0.077
_refine_ls_extinction_method none
_refine_ls_goodness_of_fit_ref 1.090
_refine_ls_hydrogen_treatment mixed
_refine_ls_matrix_type full
_refine_ls_number_parameters 273
_refine_ls_number_reflns 4037
_refine_ls_number_restraints 1
_refine_ls_restrained_S_all 1.092
_refine_ls_R_factor_all 0.0405
_refine_ls_R_factor_gt 0.0378
_refine_ls_shift/su_max 0.000
_refine_ls_shift/su_mean 0.000
_refine_ls_structure_factor_coef Fsqd
_refine_ls_weighting_details 'calc w=1/[\s^2^(Fo^2^)+(0.0315P)^2^+5.7941P] where P=(Fo^2^+2Fc^2^)/3'
_refine_ls_weighting_scheme calc
_refine_ls_wR_factor_gt 0.0958
_refine_ls_wR_factor_ref 0.0981
_reflns_number_gt 3795
_reflns_number_total 4037
_reflns_threshold_expression >2sigma(I)
_cod_data_source_file cs1c00379_si_004.cif
_cod_data_source_block mo_mhh05232019_0m
_cod_depositor_comments
;
The following automatic conversions were performed:

data item '_exptl_absorpt_correction_type' value 'Multi-scan' was
changed to 'multi-scan' in accordance with the
/home/data/users/saulius/crontab/automatic-downloads/rss-feeds/ACS/lib/dictionaries/cif_core.dic
dictionary named 'cif_core.dic' version 2.4.2 last updated on
2011-04-26.

Automatic conversion script
Id: cif_fix_values 7556 2019-12-06 15:28:31Z antanas 

 Adding full bibliography for 4518564--4518568.cif.
;
_cod_original_sg_symbol_H-M 'P2(1)/n  '
_cod_database_code 4518567

loop_
_symmetry_equiv_pos_as_xyz
'x, y, z'
'-x+1/2, y+1/2, -z+1/2'
'-x, -y, -z'
'x-1/2, -y-1/2, z-1/2'

loop_
_atom_site_label
_atom_site_type_symbol
_atom_site_fract_x
_atom_site_fract_y
_atom_site_fract_z
_atom_site_U_iso_or_equiv
_atom_site_adp_type
_atom_site_occupancy
_atom_site_symmetry_multiplicity
_atom_site_calc_flag
_atom_site_refinement_flags
_atom_site_disorder_assembly
_atom_site_disorder_group
Ni1 Ni 0.30295(2) 0.39428(3) 0.29326(2) 0.01256(12) Uani 1 1 d . . .
Cl1 Cl 0.19905(5) 0.51637(6) 0.20262(4) 0.02101(17) Uani 1 1 d . . .
P1 P 0.40867(5) 0.39608(6) 0.21738(5) 0.01383(16) Uani 1 1 d . . .
N3 N 0.23068(17) 0.3730(2) 0.38399(16) 0.0172(5) Uani 1 1 d . . .
N2 N 0.39163(16) 0.28853(19) 0.37199(15) 0.0137(4) Uani 1 1 d . . .
N1 N 0.48661(16) 0.2864(2) 0.27667(16) 0.0167(5) Uani 1 1 d . . .
H1 H 0.5327 0.2568 0.2562 0.020 Uiso 1 1 calc R . .
C1 C 0.47259(19) 0.2480(2) 0.35752(18) 0.0140(5) Uani 1 1 d . . .
C5 C 0.3700(2) 0.2527(2) 0.44998(18) 0.0152(5) Uani 1 1 d . . .
C6 C 0.2809(2) 0.2996(2) 0.45622(19) 0.0174(6) Uani 1 1 d . . .
C12 C 0.1459(2) 0.4186(3) 0.3867(2) 0.0241(6) Uani 1 1 d . . .
H12 H 0.1086 0.4692 0.3368 0.029 Uiso 1 1 calc R . .
C2 C 0.5387(2) 0.1716(2) 0.42474(19) 0.0184(6) Uani 1 1 d . . .
H2 H 0.5970 0.1436 0.4144 0.022 Uiso 1 1 calc R . .
C9 C 0.2508(2) 0.2697(3) 0.5337(2) 0.0222(6) Uani 1 1 d . . .
C3 C 0.5181(2) 0.1386(2) 0.50446(19) 0.0195(6) Uani 1 1 d . . .
H3 H 0.5632 0.0893 0.5504 0.023 Uiso 1 1 calc R . .
C13 C 0.3629(2) 0.3456(3) 0.09155(18) 0.0187(6) Uani 1 1 d . . .
C16 C 0.2846(2) 0.2514(3) 0.0874(2) 0.0220(6) Uani 1 1 d . . .
H16A H 0.3146 0.1891 0.1335 0.033 Uiso 1 1 calc R . .
H16B H 0.2597 0.2177 0.0232 0.033 Uiso 1 1 calc R . .
H16C H 0.2294 0.2872 0.1027 0.033 Uiso 1 1 calc R . .
C4 C 0.4300(2) 0.1775(2) 0.51891(19) 0.0184(6) Uani 1 1 d . . .
C15 C 0.3156(2) 0.4477(3) 0.0243(2) 0.0246(6) Uani 1 1 d . . .
H15A H 0.2655 0.4861 0.0459 0.037 Uiso 1 1 calc R . .
H15B H 0.2840 0.4173 -0.0404 0.037 Uiso 1 1 calc R . .
H15C H 0.3670 0.5048 0.0245 0.037 Uiso 1 1 calc R . .
C10 C 0.1621(2) 0.3220(3) 0.5350(2) 0.0300(7) Uani 1 1 d . . .
H10 H 0.1385 0.3076 0.5865 0.036 Uiso 1 1 calc R . .
C7 C 0.3980(2) 0.1475(3) 0.59770(19) 0.0232(6) Uani 1 1 d . . .
H7 H 0.4374 0.0962 0.6459 0.028 Uiso 1 1 calc R . .
C11 C 0.1101(2) 0.3936(3) 0.4618(2) 0.0332(8) Uani 1 1 d . . .
H11 H 0.0490 0.4270 0.4615 0.040 Uiso 1 1 calc R . .
C8 C 0.3121(2) 0.1916(3) 0.6042(2) 0.0256(7) Uani 1 1 d . . .
H8 H 0.2923 0.1700 0.6568 0.031 Uiso 1 1 calc R . .
C17 C 0.4893(2) 0.5293(3) 0.2424(2) 0.0234(6) Uani 1 1 d . . .
C19 C 0.4267(2) 0.6413(3) 0.2128(2) 0.0310(7) Uani 1 1 d . . .
H19A H 0.3927 0.6409 0.1438 0.046 Uiso 1 1 calc R . .
H19B H 0.4700 0.7105 0.2306 0.046 Uiso 1 1 calc R . .
H19C H 0.3773 0.6442 0.2452 0.046 Uiso 1 1 calc R . .
C14 C 0.4456(2) 0.2888(3) 0.0620(2) 0.0292(7) Uani 1 1 d . . .
H14A H 0.4984 0.3465 0.0682 0.044 Uiso 1 1 calc R . .
H14B H 0.4183 0.2623 -0.0043 0.044 Uiso 1 1 calc R . .
H14C H 0.4730 0.2212 0.1033 0.044 Uiso 1 1 calc R . .
C20 C 0.5401(3) 0.5309(3) 0.3516(2) 0.0339(8) Uani 1 1 d . . .
H20A H 0.4894 0.5270 0.3824 0.051 Uiso 1 1 calc R . .
H20B H 0.5784 0.6037 0.3705 0.051 Uiso 1 1 calc R . .
H20C H 0.5846 0.4631 0.3711 0.051 Uiso 1 1 calc R . .
C18 C 0.5686(2) 0.5243(3) 0.1944(3) 0.0386(8) Uani 1 1 d . . .
H18A H 0.6049 0.4498 0.2104 0.058 Uiso 1 1 calc R . .
H18B H 0.6149 0.5900 0.2168 0.058 Uiso 1 1 calc R . .
H18C H 0.5367 0.5298 0.1252 0.058 Uiso 1 1 calc R . .
Cl2 Cl 0.79778(7) 0.72717(13) 0.21087(7) 0.0693(4) Uani 1 1 d . . .
O1 O 0.8761(4) 0.4497(5) 0.3221(4) 0.1011(16) Uani 1 1 d D . .
C66 C 0.9219(6) 0.5275(8) 0.3002(6) 0.112(3) Uani 1 1 d . . .
H66A H 0.8756 0.5880 0.2642 0.168 Uiso 1 1 calc R . .
H66B H 0.9586 0.4951 0.2608 0.168 Uiso 1 1 calc R . .
H66C H 0.9687 0.5626 0.3579 0.168 Uiso 1 1 calc R . .
H103 H 0.838(3) 0.411(4) 0.360(3) 0.054(14) Uiso 1 1 d D . .

loop_
_atom_site_aniso_label
_atom_site_aniso_U_11
_atom_site_aniso_U_22
_atom_site_aniso_U_33
_atom_site_aniso_U_23
_atom_site_aniso_U_13
_atom_site_aniso_U_12
Ni1 0.01231(19) 0.01314(19) 0.01237(19) 0.00012(12) 0.00431(13) 0.00164(12)
Cl1 0.0208(3) 0.0206(3) 0.0187(3) 0.0008(2) 0.0027(3) 0.0081(3)
P1 0.0133(3) 0.0157(3) 0.0125(3) 0.0023(2) 0.0043(3) 0.0003(2)
N3 0.0167(11) 0.0187(11) 0.0171(11) -0.0054(9) 0.0069(9) -0.0030(9)
N2 0.0149(11) 0.0125(11) 0.0137(10) -0.0005(8) 0.0048(9) -0.0017(8)
N1 0.0142(11) 0.0212(12) 0.0161(11) 0.0027(9) 0.0068(9) 0.0045(9)
C1 0.0148(12) 0.0122(12) 0.0148(12) -0.0017(10) 0.0048(10) -0.0023(10)
C5 0.0189(13) 0.0135(13) 0.0134(12) -0.0028(10) 0.0055(10) -0.0068(10)
C6 0.0181(13) 0.0176(13) 0.0170(13) -0.0061(10) 0.0067(11) -0.0078(11)
C12 0.0183(14) 0.0289(16) 0.0273(15) -0.0077(12) 0.0105(12) 0.0001(12)
C2 0.0173(13) 0.0147(13) 0.0202(13) 0.0001(11) 0.0022(11) 0.0008(10)
C9 0.0257(15) 0.0261(15) 0.0182(14) -0.0077(12) 0.0118(12) -0.0126(12)
C3 0.0218(14) 0.0143(13) 0.0167(13) 0.0015(11) -0.0013(11) -0.0022(11)
C13 0.0195(13) 0.0246(15) 0.0122(12) -0.0002(11) 0.0055(10) 0.0031(11)
C16 0.0233(14) 0.0217(15) 0.0191(14) -0.0046(11) 0.0045(11) 0.0006(12)
C4 0.0245(14) 0.0137(13) 0.0143(13) -0.0013(10) 0.0030(11) -0.0071(11)
C15 0.0272(15) 0.0301(16) 0.0151(13) 0.0053(12) 0.0053(11) 0.0031(13)
C10 0.0300(16) 0.0421(19) 0.0251(15) -0.0117(14) 0.0186(13) -0.0132(14)
C7 0.0343(16) 0.0189(14) 0.0144(13) 0.0005(11) 0.0053(12) -0.0105(12)
C11 0.0250(16) 0.046(2) 0.0358(18) -0.0116(15) 0.0201(14) -0.0031(14)
C8 0.0368(17) 0.0269(16) 0.0159(14) -0.0046(12) 0.0124(13) -0.0171(13)
C17 0.0209(14) 0.0217(15) 0.0234(15) 0.0051(12) 0.0018(12) -0.0066(12)
C19 0.0324(17) 0.0188(15) 0.0350(17) 0.0044(13) 0.0023(14) -0.0067(13)
C14 0.0263(16) 0.0436(19) 0.0203(15) 0.0003(13) 0.0111(13) 0.0096(14)
C20 0.0357(18) 0.0277(17) 0.0271(16) 0.0006(13) -0.0043(14) -0.0138(14)
C18 0.0265(17) 0.044(2) 0.046(2) 0.0114(17) 0.0140(15) -0.0108(15)
Cl2 0.0396(5) 0.1446(12) 0.0345(5) -0.0412(6) 0.0269(4) -0.0544(7)
O1 0.087(3) 0.125(4) 0.084(3) -0.046(3) 0.019(3) -0.002(3)
C66 0.087(5) 0.118(7) 0.119(6) -0.038(5) 0.021(5) 0.019(5)

loop_
_atom_type_symbol
_atom_type_description
_atom_type_scat_dispersion_real
_atom_type_scat_dispersion_imag
_atom_type_scat_source
C C 0.0033 0.0016 'International Tables Vol C Tables 4.2.6.8 and 6.1.1.4'
H H 0.0000 0.0000 'International Tables Vol C Tables 4.2.6.8 and 6.1.1.4'
N N 0.0061 0.0033 'International Tables Vol C Tables 4.2.6.8 and 6.1.1.4'
P P 0.1023 0.0942 'International Tables Vol C Tables 4.2.6.8 and 6.1.1.4'
Cl Cl 0.1484 0.1585 'International Tables Vol C Tables 4.2.6.8 and 6.1.1.4'
Ni Ni 0.3393 1.1124 'International Tables Vol C Tables 4.2.6.8 and 6.1.1.4'
O O 0.0106 0.0060 'International Tables Vol C Tables 4.2.6.8 and 6.1.1.4'

loop_
_geom_angle_atom_site_label_1
_geom_angle_atom_site_label_2
_geom_angle_atom_site_label_3
_geom_angle
_geom_angle_site_symmetry_1
_geom_angle_site_symmetry_3
_geom_angle_publ_flag
N2 Ni1 N3 83.70(10) . . ?
N2 Ni1 Cl1 179.43(7) . . ?
N3 Ni1 Cl1 95.75(7) . . ?
N2 Ni1 P1 83.59(7) . . ?
N3 Ni1 P1 167.09(7) . . ?
Cl1 Ni1 P1 96.96(3) . . ?
N1 P1 C13 104.21(12) . . ?
N1 P1 C17 103.73(12) . . ?
C13 P1 C17 115.96(13) . . ?
N1 P1 Ni1 99.82(8) . . ?
C13 P1 Ni1 116.87(9) . . ?
C17 P1 Ni1 113.28(10) . . ?
C12 N3 C6 117.3(2) . . ?
C12 N3 Ni1 131.7(2) . . ?
C6 N3 Ni1 111.06(18) . . ?
C1 N2 C5 119.6(2) . . ?
C1 N2 Ni1 124.79(18) . . ?
C5 N2 Ni1 115.64(18) . . ?
C1 N1 P1 115.45(18) . . ?
C1 N1 H1 122.3 . . ?
P1 N1 H1 122.3 . . ?
N2 C1 N1 115.3(2) . . ?
N2 C1 C2 120.5(2) . . ?
N1 C1 C2 124.2(2) . . ?
N2 C5 C4 123.7(2) . . ?
N2 C5 C6 114.2(2) . . ?
C4 C5 C6 122.0(2) . . ?
N3 C6 C9 125.1(3) . . ?
N3 C6 C5 115.3(2) . . ?
C9 C6 C5 119.6(3) . . ?
N3 C12 C11 121.6(3) . . ?
N3 C12 H12 119.2 . . ?
C11 C12 H12 119.2 . . ?
C3 C2 C1 119.6(3) . . ?
C3 C2 H2 120.2 . . ?
C1 C2 H2 120.2 . . ?
C6 C9 C10 115.8(3) . . ?
C6 C9 C8 118.4(3) . . ?
C10 C9 C8 125.8(3) . . ?
C2 C3 C4 120.5(2) . . ?
C2 C3 H3 119.8 . . ?
C4 C3 H3 119.8 . . ?
C15 C13 C16 110.2(2) . . ?
C15 C13 C14 110.1(2) . . ?
C16 C13 C14 108.4(2) . . ?
C15 C13 P1 110.8(2) . . ?
C16 C13 P1 105.17(18) . . ?
C14 C13 P1 111.98(19) . . ?
C13 C16 H16A 109.5 . . ?
C13 C16 H16B 109.5 . . ?
H16A C16 H16B 109.5 . . ?
C13 C16 H16C 109.5 . . ?
H16A C16 H16C 109.5 . . ?
H16B C16 H16C 109.5 . . ?
C5 C4 C3 116.0(2) . . ?
C5 C4 C7 117.6(3) . . ?
C3 C4 C7 126.3(3) . . ?
C13 C15 H15A 109.5 . . ?
C13 C15 H15B 109.5 . . ?
H15A C15 H15B 109.5 . . ?
C13 C15 H15C 109.5 . . ?
H15A C15 H15C 109.5 . . ?
H15B C15 H15C 109.5 . . ?
C11 C10 C9 119.5(3) . . ?
C11 C10 H10 120.2 . . ?
C9 C10 H10 120.2 . . ?
C8 C7 C4 120.9(3) . . ?
C8 C7 H7 119.5 . . ?
C4 C7 H7 119.5 . . ?
C10 C11 C12 120.7(3) . . ?
C10 C11 H11 119.6 . . ?
C12 C11 H11 119.6 . . ?
C7 C8 C9 121.4(3) . . ?
C7 C8 H8 119.3 . . ?
C9 C8 H8 119.3 . . ?
C18 C17 C19 110.4(3) . . ?
C18 C17 C20 109.5(3) . . ?
C19 C17 C20 108.4(3) . . ?
C18 C17 P1 112.4(2) . . ?
C19 C17 P1 110.8(2) . . ?
C20 C17 P1 105.13(19) . . ?
C17 C19 H19A 109.5 . . ?
C17 C19 H19B 109.5 . . ?
H19A C19 H19B 109.5 . . ?
C17 C19 H19C 109.5 . . ?
H19A C19 H19C 109.5 . . ?
H19B C19 H19C 109.5 . . ?
C13 C14 H14A 109.5 . . ?
C13 C14 H14B 109.5 . . ?
H14A C14 H14B 109.5 . . ?
C13 C14 H14C 109.5 . . ?
H14A C14 H14C 109.5 . . ?
H14B C14 H14C 109.5 . . ?
C17 C20 H20A 109.5 . . ?
C17 C20 H20B 109.5 . . ?
H20A C20 H20B 109.5 . . ?
C17 C20 H20C 109.5 . . ?
H20A C20 H20C 109.5 . . ?
H20B C20 H20C 109.5 . . ?
C17 C18 H18A 109.5 . . ?
C17 C18 H18B 109.5 . . ?
H18A C18 H18B 109.5 . . ?
C17 C18 H18C 109.5 . . ?
H18A C18 H18C 109.5 . . ?
H18B C18 H18C 109.5 . . ?
C66 O1 H103 156(3) . . ?
O1 C66 H66A 109.5 . . ?
O1 C66 H66B 109.5 . . ?
H66A C66 H66B 109.5 . . ?
O1 C66 H66C 109.5 . . ?
H66A C66 H66C 109.5 . . ?
H66B C66 H66C 109.5 . . ?

loop_
_geom_bond_atom_site_label_1
_geom_bond_atom_site_label_2
_geom_bond_distance
_geom_bond_site_symmetry_2
_geom_bond_publ_flag
Ni1 N2 1.852(2) . ?
Ni1 N3 1.972(2) . ?
Ni1 Cl1 2.1470(7) . ?
Ni1 P1 2.1692(7) . ?
P1 N1 1.707(2) . ?
P1 C13 1.858(3) . ?
P1 C17 1.863(3) . ?
N3 C12 1.330(4) . ?
N3 C6 1.361(4) . ?
N2 C1 1.328(3) . ?
N2 C5 1.361(3) . ?
N1 C1 1.358(3) . ?
N1 H1 0.8800 . ?
C1 C2 1.420(4) . ?
C5 C4 1.389(4) . ?
C5 C6 1.413(4) . ?
C6 C9 1.402(4) . ?
C12 C11 1.406(4) . ?
C12 H12 0.9500 . ?
C2 C3 1.369(4) . ?
C2 H2 0.9500 . ?
C9 C10 1.406(4) . ?
C9 C8 1.429(4) . ?
C3 C4 1.417(4) . ?
C3 H3 0.9500 . ?
C13 C15 1.533(4) . ?
C13 C16 1.535(4) . ?
C13 C14 1.535(4) . ?
C16 H16A 0.9800 . ?
C16 H16B 0.9800 . ?
C16 H16C 0.9800 . ?
C4 C7 1.437(4) . ?
C15 H15A 0.9800 . ?
C15 H15B 0.9800 . ?
C15 H15C 0.9800 . ?
C10 C11 1.364(5) . ?
C10 H10 0.9500 . ?
C7 C8 1.359(5) . ?
C7 H7 0.9500 . ?
C11 H11 0.9500 . ?
C8 H8 0.9500 . ?
C17 C18 1.530(4) . ?
C17 C19 1.533(4) . ?
C17 C20 1.544(4) . ?
C19 H19A 0.9800 . ?
C19 H19B 0.9800 . ?
C19 H19C 0.9800 . ?
C14 H14A 0.9800 . ?
C14 H14B 0.9800 . ?
C14 H14C 0.9800 . ?
C20 H20A 0.9800 . ?
C20 H20B 0.9800 . ?
C20 H20C 0.9800 . ?
C18 H18A 0.9800 . ?
C18 H18B 0.9800 . ?
C18 H18C 0.9800 . ?
O1 C66 1.208(9) . ?
O1 H103 1.005(10) . ?
C66 H66A 0.9800 . ?
C66 H66B 0.9800 . ?
C66 H66C 0.9800 . ?
